data_7239792
loop_
_publ_author_name
'Sharma, Vishal R.'
'Mehmood, Arshad'
'Janesko, Benjamin G.'
'Simanek, Eric E.'

_publ_section_title
;
 Efficient syntheses of macrocycles ranging from 22--28 atoms through
 spontaneous dimerization to yield bis-hydrazones
;
_journal_issue 6
_journal_name_full 'RSC Advances'
_journal_page_first 3217
_journal_page_last 3220
_journal_paper_doi 10.1039/C9RA08056B
_journal_volume 10
_journal_year 2020
_chemical_formula_moiety 'C28 H46 N16 O4, 2(C2 F3 O2), 2(C H4 O), H2 O'
_chemical_formula_sum 'C34 H56 F6 N16 O11'
_chemical_formula_weight 978.94
_space_group_crystal_system triclinic
_space_group_IT_number 2
_space_group_name_Hall '-P 1'
_space_group_name_H-M_alt 'P -1'
_atom_sites_solution_hydrogens mixed
_audit_creation_date 2019-09-29
_audit_creation_method
;
Olex2 1.2
(compiled 2018.05.29 svn.r3508 for OlexSys, GUI svn.r5506)
;
_audit_update_record
;
2019-10-03 deposited with the CCDC.	2020-01-06 downloaded from the CCDC.
;
_cell_angle_alpha 102.8940(10)
_cell_angle_beta 95.7540(10)
_cell_angle_gamma 103.8890(10)
_cell_formula_units_Z 2
_cell_length_a 10.0220(3)
_cell_length_b 13.0296(4)
_cell_length_c 18.2777(5)
_cell_measurement_reflns_used 9927
_cell_measurement_temperature 100(2)
_cell_measurement_theta_max 27.08
_cell_measurement_theta_min 2.88
_cell_volume 2228.51(11)
_computing_molecular_graphics 'Olex2 (Dolomanov et al., 2009)'
_computing_publication_material 'Olex2 (Dolomanov et al., 2009)'
_computing_structure_refinement 'XL (Sheldrick, 2008)'
_computing_structure_solution 'SHELXT 2014/5 (Sheldrick, 2014)'
_diffrn_ambient_temperature 100.0
_diffrn_measured_fraction_theta_full 0.997
_diffrn_measured_fraction_theta_max 0.997
_diffrn_measurement_device_type 'Bruker APEX-II CCD'
_diffrn_measurement_method '\f and \w scans'
_diffrn_radiation_type MoK\a
_diffrn_radiation_wavelength 0.71073
_diffrn_reflns_av_R_equivalents 0.0312
_diffrn_reflns_av_unetI/netI 0.0180
_diffrn_reflns_Laue_measured_fraction_full 0.997
_diffrn_reflns_Laue_measured_fraction_max 0.997
_diffrn_reflns_limit_h_max 12
_diffrn_reflns_limit_h_min -12
_diffrn_reflns_limit_k_max 16
_diffrn_reflns_limit_k_min -16
_diffrn_reflns_limit_l_max 23
_diffrn_reflns_limit_l_min -23
_diffrn_reflns_number 84991
_diffrn_reflns_point_group_measured_fraction_full 0.997
_diffrn_reflns_point_group_measured_fraction_max 0.997
_diffrn_reflns_theta_full 25.242
_diffrn_reflns_theta_max 27.128
_diffrn_reflns_theta_min 2.876
_diffrn_standards_number 0
_exptl_absorpt_coefficient_mu 0.126
_exptl_absorpt_correction_T_max 0.7455
_exptl_absorpt_correction_T_min 0.7165
_exptl_absorpt_correction_type multi-scan
_exptl_absorpt_process_details
'SADABS-2016/2 (Bruker,2016/2) was used for absorption correction. wR2(int) was 0.0497 before and 0.0474 after correction. The Ratio of minimum to maximum transmission is 0.9611. The \l/2 correction factor is Not present.'
_exptl_crystal_colour colourless
_exptl_crystal_colour_primary colourless
_exptl_crystal_density_diffrn 1.459
_exptl_crystal_description Block
_exptl_crystal_F_000 1028
_refine_diff_density_max 1.649
_refine_diff_density_min -1.410
_refine_diff_density_rms 0.093
_refine_ls_extinction_method none
_refine_ls_goodness_of_fit_ref 1.034
_refine_ls_hydrogen_treatment mixed
_refine_ls_matrix_type full
_refine_ls_number_parameters 614
_refine_ls_number_reflns 9843
_refine_ls_number_restraints 0
_refine_ls_restrained_S_all 1.034
_refine_ls_R_factor_all 0.0945
_refine_ls_R_factor_gt 0.0793
_refine_ls_shift/su_max 0.000
_refine_ls_shift/su_mean 0.000
_refine_ls_structure_factor_coef Fsqd
_refine_ls_weighting_details 'w=1/[\s^2^(Fo^2^)+(0.1153P)^2^+5.5261P] where P=(Fo^2^+2Fc^2^)/3'
_refine_ls_weighting_scheme calc
_refine_ls_wR_factor_gt 0.2154
_refine_ls_wR_factor_ref 0.2318
_reflns_Friedel_coverage 0.000
_reflns_number_gt 8016
_reflns_number_total 9843
_reflns_threshold_expression 'I > 2\s(I)'
_cod_data_source_file c9ra08056b2.cif
_cod_data_source_block 6x6
_cod_depositor_comments 'Adding full bibliography for 7239788--7239792.cif.'
_cod_original_cell_volume 2228.50(11)
_cod_database_code 7239792
_shelx_shelxl_version_number 2018/3
_shelx_space_group_comment
;
The symmetry employed for this shelxl refinement is uniquely defined
by the following loop, which should always be used as a source of
symmetry information in preference to the above space-group names.
They are only intended as comments.
;
_olex2_refinement_description
;
1. Fixed Uiso
 At 1.2 times of:
  All C(H) groups, All C(H,H) groups, All N(H) groups
 At 1.5 times of:
  All C(H,H,H) groups, All O(H) groups, All O(H,H) groups
2.a Free rotating group:
 O11(H11C,H11D)
2.b Secondary CH2 refined with riding coordinates:
 C14(H14A,H14B), C11(H11A,H11B), C13(H13A,H13B), C2(H2A,H2B), C28(H28A,H28B),
 C18(H18A,H18B), C1(H1A,H1B), C25(H25A,H25B), C23(H23A,H23B), C9(H9A,H9B),
 C27(H27A,H27B), C10(H10A,H10B), C4(H4A,H4B), C21(H21A,H21B), C3(H3A,H3B),
 C24(H24A,H24B), C20(H20A,H20B), C19(H19A,H19B)
2.c Aromatic/amide H refined with riding coordinates:
 N9(H9), N1(H1), N5(H5), N8(H8), N16(H16), N15(H15), N13(H13), N7(H7), C8(H8A),
  C22(H22)
2.d Idealised Me refined as rotating group:
 C34(H34A,H34B,H34C), C33(H33A,H33B,H33C)
2.e Idealised tetrahedral OH refined as rotating group:
 O9(H9C)
;
_olex2_submission_special_instructions 'No special instructions were received'

loop_
_space_group_symop_operation_xyz
'x, y, z'
'-x, -y, -z'

loop_
_atom_site_label
_atom_site_type_symbol
_atom_site_fract_x
_atom_site_fract_y
_atom_site_fract_z
_atom_site_U_iso_or_equiv
_atom_site_adp_type
_atom_site_occupancy
_atom_site_site_symmetry_order
_atom_site_calc_flag
_atom_site_refinement_flags_posn
O3 O 0.76404(19) 0.68827(15) 0.84988(11) 0.0200(4) Uani 1 1 d .
O2 O 0.5031(2) 0.41028(16) 0.66373(12) 0.0259(4) Uani 1 1 d .
O1 O 0.3589(2) 0.07560(16) 1.02426(13) 0.0279(5) Uani 1 1 d .
O4 O 1.1433(2) 0.90311(18) 0.50208(13) 0.0310(5) Uani 1 1 d .
N9 N 0.6457(2) 0.52021(18) 0.56813(12) 0.0173(4) Uani 1 1 d .
H9 H 0.599220 0.463773 0.582600 0.021 Uiso 1 1 calc R
N11 N 0.7454(2) 0.71017(18) 0.59391(13) 0.0177(4) Uani 1 1 d .
N1 N 0.7170(2) 0.53036(17) 0.93878(12) 0.0163(4) Uani 1 1 d .
H1 H 0.769847 0.582651 0.922922 0.020 Uiso 1 1 calc R
O8 O 0.8779(2) 0.05109(18) 0.23535(15) 0.0354(5) Uani 1 1 d .
N5 N 0.8903(2) 0.56019(18) 1.03997(13) 0.0189(5) Uani 1 1 d .
H5 H 0.930119 0.542008 1.078474 0.023 Uiso 1 1 calc R
N8 N 0.6145(2) 0.63558(18) 0.67587(12) 0.0175(4) Uani 1 1 d .
H8 H 0.574856 0.575973 0.689087 0.021 Uiso 1 1 calc R
N2 N 0.6929(2) 0.41814(17) 1.02384(13) 0.0173(4) Uani 1 1 d .
N3 N 0.5051(2) 0.39545(17) 0.92252(13) 0.0168(4) Uani 1 1 d .
O9 O 1.0497(3) 0.5328(2) 0.16635(14) 0.0376(6) Uani 1 1 d .
H9C H 0.986193 0.507745 0.189441 0.056 Uiso 1 1 calc GR
N10 N 0.7683(2) 0.58782(19) 0.47807(13) 0.0200(5) Uani 1 1 d .
O6 O 0.7328(3) 0.3637(2) 0.31174(13) 0.0382(6) Uani 1 1 d .
N14 N 0.5925(2) 0.32016(18) 0.48296(13) 0.0194(5) Uani 1 1 d .
N16 N 0.5416(2) 0.51009(17) 0.84185(13) 0.0171(4) Uani 1 1 d .
H16 H 0.602975 0.556987 0.825776 0.020 Uiso 1 1 calc R
F6 F 0.9099(3) -0.21143(19) 0.18976(19) 0.0654(8) Uani 1 1 d .
N6 N 0.9547(2) 0.65096(18) 1.01657(13) 0.0185(4) Uani 1 1 d .
N15 N 0.4600(3) 0.23566(19) 0.67350(14) 0.0242(5) Uani 1 1 d .
H15 H 0.424202 0.189305 0.699361 0.029 Uiso 1 1 calc R
N13 N 0.6689(2) 0.40437(19) 0.45726(13) 0.0209(5) Uani 1 1 d .
H13 H 0.699483 0.391339 0.413540 0.025 Uiso 1 1 calc R
N7 N 0.9668(2) 0.7988(2) 0.83664(14) 0.0226(5) Uani 1 1 d .
H7 H 1.006969 0.845827 0.812325 0.027 Uiso 1 1 calc R
N12 N 0.8807(2) 0.77132(19) 0.50988(13) 0.0205(5) Uani 1 1 d .
O7 O 0.7320(3) -0.10124(19) 0.24733(17) 0.0442(7) Uani 1 1 d .
N4 N 0.4879(2) 0.28262(18) 1.00330(13) 0.0190(5) Uani 1 1 d .
F3 F 1.0725(3) 0.3974(3) 0.31208(15) 0.0628(8) Uani 1 1 d .
C7 C 0.5846(3) 0.4763(2) 0.90076(14) 0.0152(5) Uani 1 1 d .
C15 C 0.6704(3) 0.6248(2) 0.61279(15) 0.0167(5) Uani 1 1 d .
C6 C 0.7648(3) 0.5014(2) 1.00146(14) 0.0163(5) Uani 1 1 d .
C12 C 0.8296(3) 0.7593(2) 0.82133(14) 0.0178(5) Uani 1 1 d .
C17 C 0.7960(3) 0.6872(2) 0.52783(15) 0.0182(5) Uani 1 1 d .
C16 C 0.6949(3) 0.5062(2) 0.50092(15) 0.0180(5) Uani 1 1 d .
O11 O 0.6521(3) 0.1357(3) 0.24196(19) 0.0522(7) Uani 1 1 d .
H11C H 0.720400 0.105208 0.242321 0.078 Uiso 1 1 d G
H11D H 0.691500 0.204829 0.262407 0.078 Uiso 1 1 d G
C5 C 0.5645(3) 0.3679(2) 0.98282(15) 0.0160(5) Uani 1 1 d .
C14 C 0.6154(3) 0.7413(2) 0.72460(15) 0.0195(5) Uani 1 1 d .
H14A H 0.551604 0.728481 0.761605 0.023 Uiso 1 1 calc R
H14B H 0.578066 0.783455 0.692654 0.023 Uiso 1 1 calc R
F4 F 1.0407(3) -0.0676(2) 0.1781(2) 0.0899(12) Uani 1 1 d .
C11 C 1.0543(3) 0.7680(2) 0.89183(16) 0.0236(6) Uani 1 1 d .
H11A H 1.147956 0.774746 0.877332 0.028 Uiso 1 1 calc R
H11B H 1.013567 0.690567 0.891214 0.028 Uiso 1 1 calc R
C13 C 0.7574(3) 0.8104(2) 0.76820(16) 0.0214(5) Uani 1 1 d .
H13A H 0.818834 0.827987 0.730987 0.026 Uiso 1 1 calc R
H13B H 0.746488 0.880260 0.798338 0.026 Uiso 1 1 calc R
C2 C 0.5287(3) 0.2528(2) 1.07351(16) 0.0207(5) Uani 1 1 d .
H2A H 0.475172 0.279243 1.112904 0.025 Uiso 1 1 calc R
H2B H 0.628994 0.287958 1.092814 0.025 Uiso 1 1 calc R
C26 C 0.4466(3) 0.3370(2) 0.69288(15) 0.0210(5) Uani 1 1 d .
C8 C 1.0761(3) 0.7041(2) 1.05183(16) 0.0211(5) Uani 1 1 d .
H8A H 1.118925 0.679464 1.090844 0.025 Uiso 1 1 calc R
C28 C 0.3982(3) 0.4742(2) 0.80193(15) 0.0190(5) Uani 1 1 d .
H28A H 0.386045 0.523732 0.769370 0.023 Uiso 1 1 calc R
H28B H 0.334809 0.480807 0.839891 0.023 Uiso 1 1 calc R
C22 C 0.5841(3) 0.2233(2) 0.44484(16) 0.0211(5) Uani 1 1 d .
H22 H 0.630345 0.212720 0.401995 0.025 Uiso 1 1 calc R
C18 C 0.9350(3) 0.8803(2) 0.56193(17) 0.0243(6) Uani 1 1 d .
H18A H 0.902745 0.880737 0.611421 0.029 Uiso 1 1 calc R
H18B H 0.900962 0.934453 0.540478 0.029 Uiso 1 1 calc R
O10 O 0.4535(4) -0.0121(3) 0.28555(18) 0.0616(8) Uani 1 1 d .
C1 C 0.5005(3) 0.1294(2) 1.05777(18) 0.0244(6) Uani 1 1 d .
H1A H 0.562646 0.104407 1.023066 0.029 Uiso 1 1 calc R
H1B H 0.521494 0.109410 1.105997 0.029 Uiso 1 1 calc R
C25 C 0.5310(3) 0.1983(2) 0.61162(16) 0.0233(6) Uani 1 1 d .
H25A H 0.571164 0.139722 0.622152 0.028 Uiso 1 1 calc R
H25B H 0.608310 0.259655 0.608032 0.028 Uiso 1 1 calc R
C23 C 0.5019(3) 0.1266(2) 0.46715(17) 0.0252(6) Uani 1 1 d .
H23A H 0.564956 0.082080 0.478324 0.030 Uiso 1 1 calc R
H23B H 0.429995 0.081031 0.423339 0.030 Uiso 1 1 calc R
C9 C 1.1515(3) 0.8052(2) 1.03197(17) 0.0248(6) Uani 1 1 d .
H9A H 1.237558 0.793436 1.013483 0.030 Uiso 1 1 calc R
H9B H 1.179714 0.865962 1.078772 0.030 Uiso 1 1 calc R
C27 C 0.3560(3) 0.3577(2) 0.75287(16) 0.0226(6) Uani 1 1 d .
H27A H 0.359876 0.307503 0.786030 0.027 Uiso 1 1 calc R
H27B H 0.258302 0.340244 0.727522 0.027 Uiso 1 1 calc R
C10 C 1.0678(3) 0.8397(2) 0.97179(17) 0.0237(6) Uani 1 1 d .
H10A H 0.973501 0.836575 0.984648 0.028 Uiso 1 1 calc R
H10B H 1.113506 0.916414 0.972789 0.028 Uiso 1 1 calc R
C4 C 0.3293(3) 0.1012(2) 0.95359(18) 0.0276(6) Uani 1 1 d .
H4A H 0.232553 0.060530 0.929269 0.033 Uiso 1 1 calc R
H4B H 0.392717 0.077514 0.919273 0.033 Uiso 1 1 calc R
C21 C 0.9343(3) 0.7604(2) 0.43754(16) 0.0232(6) Uani 1 1 d .
H21A H 0.900293 0.807099 0.408290 0.028 Uiso 1 1 calc R
H21B H 0.900710 0.683587 0.406838 0.028 Uiso 1 1 calc R
C3 C 0.3467(3) 0.2228(2) 0.96442(17) 0.0230(6) Uani 1 1 d .
H3A H 0.330291 0.238969 0.914372 0.028 Uiso 1 1 calc R
H3B H 0.277906 0.245955 0.995026 0.028 Uiso 1 1 calc R
C24 C 0.4306(3) 0.1548(2) 0.53595(16) 0.0226(6) Uani 1 1 d .
H24A H 0.359555 0.088536 0.538111 0.027 Uiso 1 1 calc R
H24B H 0.381766 0.210514 0.529150 0.027 Uiso 1 1 calc R
C20 C 1.0915(3) 0.7947(3) 0.45351(18) 0.0283(6) Uani 1 1 d .
H20A H 1.124940 0.742987 0.478034 0.034 Uiso 1 1 calc R
H20B H 1.127996 0.791725 0.404949 0.034 Uiso 1 1 calc R
F1 F 0.9590(4) 0.3852(4) 0.4054(2) 0.1089(15) Uani 1 1 d .
C19 C 1.0930(3) 0.9098(3) 0.57300(18) 0.0291(6) Uani 1 1 d .
H19A H 1.131071 0.985108 0.605863 0.035 Uiso 1 1 calc R
H19B H 1.126208 0.859549 0.599103 0.035 Uiso 1 1 calc R
C30 C 0.8429(3) -0.0460(2) 0.23637(17) 0.0274(6) Uani 1 1 d .
F5 F 1.0377(5) -0.0944(4) 0.2869(2) 0.130(2) Uani 1 1 d .
F2 F 1.0377(4) 0.5381(3) 0.3775(3) 0.1247(19) Uani 1 1 d .
C29 C 0.9581(4) -0.1059(3) 0.2235(2) 0.0339(7) Uani 1 1 d .
O5 O 0.8589(4) 0.4447(7) 0.2357(3) 0.156(3) Uani 1 1 d .
C34 C 0.3917(4) -0.0833(4) 0.2166(2) 0.0472(9) Uani 1 1 d .
H34A H 0.379973 -0.041985 0.178797 0.071 Uiso 1 1 calc GR
H34B H 0.300418 -0.127419 0.221266 0.071 Uiso 1 1 calc GR
H34C H 0.450638 -0.131481 0.200302 0.071 Uiso 1 1 calc GR
C32 C 0.9766(4) 0.4304(4) 0.3493(2) 0.0443(9) Uani 1 1 d .
C31 C 0.8407(4) 0.4102(4) 0.2945(3) 0.0538(11) Uani 1 1 d .
C33 C 1.1711(4) 0.6016(4) 0.2215(2) 0.0494(10) Uani 1 1 d .
H33A H 1.240917 0.637847 0.194866 0.074 Uiso 1 1 calc GR
H33B H 1.210929 0.556262 0.248695 0.074 Uiso 1 1 calc GR
H33C H 1.143156 0.656894 0.257824 0.074 Uiso 1 1 calc GR
H10 H 0.544(4) 0.036(3) 0.275(2) 0.027(9) Uiso 1 1 d .

loop_
_atom_site_aniso_label
_atom_site_aniso_U_11
_atom_site_aniso_U_22
_atom_site_aniso_U_33
_atom_site_aniso_U_23
_atom_site_aniso_U_13
_atom_site_aniso_U_12
O3 0.0189(9) 0.0195(9) 0.0213(9) 0.0097(7) 0.0037(7) 0.0005(7)
O2 0.0343(11) 0.0174(9) 0.0264(10) 0.0077(8) 0.0128(9) 0.0028(8)
O1 0.0285(11) 0.0182(10) 0.0385(12) 0.0145(9) 0.0090(9) 0.0009(8)
O4 0.0266(11) 0.0279(11) 0.0352(12) 0.0069(9) 0.0116(9) -0.0005(9)
N9 0.0194(11) 0.0151(10) 0.0177(10) 0.0061(8) 0.0040(8) 0.0028(8)
N11 0.0169(10) 0.0176(10) 0.0196(11) 0.0075(9) 0.0033(8) 0.0036(8)
N1 0.0161(10) 0.0142(10) 0.0186(10) 0.0068(8) 0.0040(8) 0.0010(8)
O8 0.0350(12) 0.0250(11) 0.0498(14) 0.0165(10) 0.0184(11) 0.0040(9)
N5 0.0180(11) 0.0192(11) 0.0199(11) 0.0094(9) 0.0018(8) 0.0022(8)
N8 0.0193(11) 0.0154(10) 0.0173(10) 0.0051(8) 0.0039(8) 0.0026(8)
N2 0.0182(11) 0.0144(10) 0.0211(11) 0.0077(8) 0.0054(8) 0.0041(8)
N3 0.0173(10) 0.0141(10) 0.0196(11) 0.0059(8) 0.0054(8) 0.0027(8)
O9 0.0346(13) 0.0437(14) 0.0380(13) 0.0226(11) 0.0063(10) 0.0058(10)
N10 0.0211(11) 0.0207(11) 0.0191(11) 0.0077(9) 0.0046(9) 0.0045(9)
O6 0.0381(13) 0.0440(14) 0.0274(12) 0.0054(10) 0.0099(10) 0.0033(11)
N14 0.0195(11) 0.0183(11) 0.0194(11) 0.0054(9) 0.0013(9) 0.0034(9)
N16 0.0162(10) 0.0146(10) 0.0196(11) 0.0068(8) 0.0029(8) 0.0004(8)
F6 0.0541(15) 0.0283(11) 0.111(2) 0.0022(13) 0.0389(15) 0.0097(10)
N6 0.0183(11) 0.0169(10) 0.0201(11) 0.0068(8) 0.0049(8) 0.0015(8)
N15 0.0315(13) 0.0174(11) 0.0240(12) 0.0085(9) 0.0079(10) 0.0028(9)
N13 0.0244(12) 0.0192(11) 0.0178(11) 0.0051(9) 0.0051(9) 0.0028(9)
N7 0.0191(11) 0.0250(12) 0.0239(12) 0.0124(10) 0.0047(9) -0.0002(9)
N12 0.0224(11) 0.0181(11) 0.0214(11) 0.0074(9) 0.0063(9) 0.0028(9)
O7 0.0390(14) 0.0248(12) 0.0696(18) 0.0136(12) 0.0275(13) 0.0009(10)
N4 0.0202(11) 0.0153(10) 0.0232(11) 0.0094(9) 0.0060(9) 0.0027(8)
F3 0.0497(14) 0.087(2) 0.0552(15) 0.0029(14) 0.0024(12) 0.0424(14)
C7 0.0165(12) 0.0118(11) 0.0163(11) 0.0021(9) 0.0039(9) 0.0028(9)
C15 0.0150(11) 0.0176(12) 0.0173(12) 0.0060(9) -0.0010(9) 0.0044(9)
C6 0.0174(12) 0.0161(11) 0.0178(12) 0.0052(9) 0.0054(9) 0.0072(9)
C12 0.0210(12) 0.0144(11) 0.0160(12) 0.0032(9) 0.0027(10) 0.0017(9)
C17 0.0165(12) 0.0202(12) 0.0197(12) 0.0085(10) 0.0014(10) 0.0057(10)
C16 0.0155(12) 0.0199(12) 0.0182(12) 0.0059(10) 0.0012(9) 0.0041(9)
O11 0.0452(16) 0.0511(17) 0.0602(19) 0.0083(15) 0.0041(14) 0.0204(13)
C5 0.0185(12) 0.0124(11) 0.0192(12) 0.0049(9) 0.0076(10) 0.0054(9)
C14 0.0220(13) 0.0182(12) 0.0185(12) 0.0044(10) 0.0040(10) 0.0059(10)
F4 0.076(2) 0.0503(16) 0.163(3) 0.0335(19) 0.088(2) 0.0203(14)
C11 0.0176(12) 0.0279(14) 0.0266(14) 0.0119(12) 0.0048(11) 0.0035(10)
C13 0.0256(14) 0.0154(12) 0.0214(13) 0.0067(10) 0.0010(11) 0.0014(10)
C2 0.0256(13) 0.0180(12) 0.0235(13) 0.0116(10) 0.0090(11) 0.0076(10)
C26 0.0226(13) 0.0191(12) 0.0175(12) 0.0044(10) 0.0023(10) -0.0007(10)
C8 0.0188(12) 0.0233(13) 0.0204(13) 0.0063(10) 0.0017(10) 0.0040(10)
C28 0.0167(12) 0.0209(13) 0.0191(12) 0.0061(10) 0.0027(10) 0.0034(10)
C22 0.0210(13) 0.0208(13) 0.0207(13) 0.0034(10) 0.0017(10) 0.0062(10)
C18 0.0290(15) 0.0161(12) 0.0279(14) 0.0073(11) 0.0099(12) 0.0027(11)
O10 0.074(2) 0.062(2) 0.0407(16) 0.0063(14) 0.0112(15) 0.0103(17)
C1 0.0253(14) 0.0171(13) 0.0345(15) 0.0128(11) 0.0100(12) 0.0047(10)
C25 0.0275(14) 0.0181(12) 0.0251(14) 0.0067(11) 0.0045(11) 0.0064(11)
C23 0.0290(15) 0.0167(12) 0.0270(14) 0.0022(11) 0.0038(11) 0.0044(11)
C9 0.0186(13) 0.0239(14) 0.0259(14) 0.0057(11) -0.0004(11) -0.0034(10)
C27 0.0220(13) 0.0204(13) 0.0202(13) 0.0037(10) 0.0036(10) -0.0024(10)
C10 0.0218(13) 0.0186(13) 0.0280(14) 0.0084(11) 0.0034(11) -0.0015(10)
C4 0.0303(15) 0.0182(13) 0.0321(15) 0.0086(11) 0.0072(12) -0.0004(11)
C21 0.0263(14) 0.0237(13) 0.0223(13) 0.0118(11) 0.0070(11) 0.0051(11)
C3 0.0196(13) 0.0198(13) 0.0293(14) 0.0101(11) 0.0057(11) 0.0005(10)
C24 0.0246(14) 0.0164(12) 0.0254(14) 0.0049(10) 0.0036(11) 0.0035(10)
C20 0.0262(15) 0.0275(15) 0.0317(15) 0.0080(12) 0.0106(12) 0.0054(12)
F1 0.066(2) 0.207(5) 0.095(3) 0.103(3) 0.0154(18) 0.055(3)
C19 0.0313(16) 0.0251(14) 0.0274(15) 0.0062(12) 0.0065(12) 0.0006(12)
C30 0.0291(15) 0.0228(14) 0.0277(15) 0.0064(11) 0.0096(12) 0.0002(11)
F5 0.154(4) 0.179(4) 0.066(2) -0.025(2) -0.033(2) 0.137(4)
F2 0.076(2) 0.079(2) 0.165(4) -0.063(3) 0.006(2) 0.0115(19)
C29 0.0327(17) 0.0279(16) 0.0390(18) 0.0042(13) 0.0105(14) 0.0065(13)
O5 0.047(2) 0.357(10) 0.152(5) 0.198(6) 0.041(3) 0.085(4)
C34 0.041(2) 0.055(2) 0.044(2) 0.0143(18) -0.0026(16) 0.0118(18)
C32 0.041(2) 0.054(2) 0.043(2) 0.0143(18) 0.0074(16) 0.0198(17)
C31 0.035(2) 0.083(3) 0.058(3) 0.042(2) 0.0125(18) 0.019(2)
C33 0.045(2) 0.060(3) 0.041(2) 0.0143(19) 0.0056(17) 0.0086(19)

loop_
_atom_type_symbol
_atom_type_description
_atom_type_scat_dispersion_real
_atom_type_scat_dispersion_imag
_atom_type_scat_source
C C 0.0033 0.0016 'International Tables Vol C Tables 4.2.6.8 and 6.1.1.4'
H H 0.0000 0.0000 'International Tables Vol C Tables 4.2.6.8 and 6.1.1.4'
F F 0.0171 0.0103 'International Tables Vol C Tables 4.2.6.8 and 6.1.1.4'
N N 0.0061 0.0033 'International Tables Vol C Tables 4.2.6.8 and 6.1.1.4'
O O 0.0106 0.0060 'International Tables Vol C Tables 4.2.6.8 and 6.1.1.4'

loop_
_geom_angle_atom_site_label_1
_geom_angle_atom_site_label_2
_geom_angle_atom_site_label_3
_geom_angle
C4 O1 C1 109.7(2)
C19 O4 C20 110.7(2)
C15 N9 H9 120.9
C16 N9 H9 120.9
C16 N9 C15 118.2(2)
C15 N11 C17 115.4(2)
C7 N1 H1 120.7
C6 N1 H1 120.7
C6 N1 C7 118.7(2)
N6 N5 H5 121.5
C6 N5 H5 121.5
C6 N5 N6 116.9(2)
C15 N8 H8 118.3
C15 N8 C14 123.4(2)
C14 N8 H8 118.3
C6 N2 C5 115.1(2)
C7 N3 C5 115.7(2)
C33 O9 H9C 109.5
C16 N10 C17 115.0(2)
C22 N14 N13 116.2(2)
C7 N16 H16 118.1
C7 N16 C28 123.9(2)
C28 N16 H16 118.1
C8 N6 N5 116.5(2)
C26 N15 H15 118.6
C26 N15 C25 122.9(2)
C25 N15 H15 118.6
N14 N13 H13 121.1
C16 N13 N14 117.9(2)
C16 N13 H13 121.1
C12 N7 H7 118.5
C12 N7 C11 123.0(2)
C11 N7 H7 118.5
C17 N12 C18 123.5(2)
C17 N12 C21 122.8(2)
C18 N12 C21 113.7(2)
C5 N4 C2 122.9(2)
C5 N4 C3 122.5(2)
C3 N4 C2 113.9(2)
N3 C7 N1 121.5(2)
N3 C7 N16 122.3(2)
N16 C7 N1 116.2(2)
N11 C15 N9 121.9(2)
N11 C15 N8 121.7(2)
N8 C15 N9 116.4(2)
N5 C6 N1 117.2(2)
N2 C6 N1 122.5(2)
N2 C6 N5 120.3(2)
O3 C12 N7 123.2(2)
O3 C12 C13 122.3(2)
N7 C12 C13 114.5(2)
N10 C17 N11 126.2(2)
N12 C17 N11 116.8(2)
N12 C17 N10 117.0(2)
N10 C16 N9 123.0(2)
N10 C16 N13 119.1(2)
N13 C16 N9 117.9(2)
H11C O11 H11D 104.5
N2 C5 N3 126.3(2)
N4 C5 N2 117.2(2)
N4 C5 N3 116.5(2)
N8 C14 H14A 108.5
N8 C14 H14B 108.5
N8 C14 C13 115.0(2)
H14A C14 H14B 107.5
C13 C14 H14A 108.5
C13 C14 H14B 108.5
N7 C11 H11A 109.3
N7 C11 H11B 109.3
N7 C11 C10 111.5(2)
H11A C11 H11B 108.0
C10 C11 H11A 109.3
C10 C11 H11B 109.3
C12 C13 C14 115.9(2)
C12 C13 H13A 108.3
C12 C13 H13B 108.3
C14 C13 H13A 108.3
C14 C13 H13B 108.3
H13A C13 H13B 107.4
N4 C2 H2A 109.7
N4 C2 H2B 109.7
N4 C2 C1 109.8(2)
H2A C2 H2B 108.2
C1 C2 H2A 109.7
C1 C2 H2B 109.7
O2 C26 N15 123.0(3)
O2 C26 C27 121.5(3)
N15 C26 C27 115.4(2)
N6 C8 H8A 120.0
N6 C8 C9 120.0(2)
C9 C8 H8A 120.0
N16 C28 H28A 108.8
N16 C28 H28B 108.8
N16 C28 C27 114.0(2)
H28A C28 H28B 107.6
C27 C28 H28A 108.8
C27 C28 H28B 108.8
N14 C22 H22 119.8
N14 C22 C23 120.4(3)
C23 C22 H22 119.8
N12 C18 H18A 110.0
N12 C18 H18B 110.0
N12 C18 C19 108.5(2)
H18A C18 H18B 108.4
C19 C18 H18A 110.0
C19 C18 H18B 110.0
C34 O10 H10 105(2)
O1 C1 C2 111.2(2)
O1 C1 H1A 109.4
O1 C1 H1B 109.4
C2 C1 H1A 109.4
C2 C1 H1B 109.4
H1A C1 H1B 108.0
N15 C25 H25A 109.4
N15 C25 H25B 109.4
N15 C25 C24 111.0(2)
H25A C25 H25B 108.0
C24 C25 H25A 109.4
C24 C25 H25B 109.4
C22 C23 H23A 108.6
C22 C23 H23B 108.6
C22 C23 C24 114.6(2)
H23A C23 H23B 107.6
C24 C23 H23A 108.6
C24 C23 H23B 108.6
C8 C9 H9A 108.6
C8 C9 H9B 108.6
C8 C9 C10 114.7(2)
H9A C9 H9B 107.6
C10 C9 H9A 108.6
C10 C9 H9B 108.6
C26 C27 C28 113.7(2)
C26 C27 H27A 108.8
C26 C27 H27B 108.8
C28 C27 H27A 108.8
C28 C27 H27B 108.8
H27A C27 H27B 107.7
C11 C10 C9 113.0(2)
C11 C10 H10A 109.0
C11 C10 H10B 109.0
C9 C10 H10A 109.0
C9 C10 H10B 109.0
H10A C10 H10B 107.8
O1 C4 H4A 109.3
O1 C4 H4B 109.3
O1 C4 C3 111.4(2)
H4A C4 H4B 108.0
C3 C4 H4A 109.3
C3 C4 H4B 109.3
N12 C21 H21A 109.8
N12 C21 H21B 109.8
N12 C21 C20 109.2(2)
H21A C21 H21B 108.3
C20 C21 H21A 109.8
C20 C21 H21B 109.8
N4 C3 C4 109.1(2)
N4 C3 H3A 109.9
N4 C3 H3B 109.9
C4 C3 H3A 109.9
C4 C3 H3B 109.9
H3A C3 H3B 108.3
C25 C24 H24A 108.8
C25 C24 H24B 108.8
C23 C24 C25 113.6(2)
C23 C24 H24A 108.8
C23 C24 H24B 108.8
H24A C24 H24B 107.7
O4 C20 C21 111.2(2)
O4 C20 H20A 109.4
O4 C20 H20B 109.4
C21 C20 H20A 109.4
C21 C20 H20B 109.4
H20A C20 H20B 108.0
O4 C19 C18 111.6(3)
O4 C19 H19A 109.3
O4 C19 H19B 109.3
C18 C19 H19A 109.3
C18 C19 H19B 109.3
H19A C19 H19B 108.0
O8 C30 C29 114.4(3)
O7 C30 O8 129.9(3)
O7 C30 C29 115.7(3)
F6 C29 C30 113.9(3)
F4 C29 F6 103.9(3)
F4 C29 C30 112.2(3)
F5 C29 F6 108.5(4)
F5 C29 F4 106.4(4)
F5 C29 C30 111.4(3)
O10 C34 H34A 109.5
O10 C34 H34B 109.5
O10 C34 H34C 109.5
H34A C34 H34B 109.5
H34A C34 H34C 109.5
H34B C34 H34C 109.5
F3 C32 F2 102.0(4)
F3 C32 C31 110.8(3)
F1 C32 F3 110.3(4)
F1 C32 F2 108.9(5)
F1 C32 C31 113.2(4)
F2 C32 C31 111.1(4)
O6 C31 O5 128.8(4)
O6 C31 C32 117.6(4)
O5 C31 C32 113.5(4)
O9 C33 H33A 109.5
O9 C33 H33B 109.5
O9 C33 H33C 109.5
H33A C33 H33B 109.5
H33A C33 H33C 109.5
H33B C33 H33C 109.5

loop_
_geom_bond_atom_site_label_1
_geom_bond_atom_site_label_2
_geom_bond_distance
O3 C12 1.246(3)
O2 C26 1.243(3)
O1 C1 1.427(4)
O1 C4 1.425(4)
O4 C20 1.431(4)
O4 C19 1.430(4)
N9 H9 0.8800
N9 C15 1.374(3)
N9 C16 1.361(3)
N11 C15 1.320(3)
N11 C17 1.357(3)
N1 H1 0.8800
N1 C7 1.374(3)
N1 C6 1.361(3)
O8 C30 1.234(4)
N5 H5 0.8800
N5 N6 1.383(3)
N5 C6 1.335(3)
N8 H8 0.8800
N8 C15 1.326(3)
N8 C14 1.462(3)
N2 C6 1.322(3)
N2 C5 1.353(3)
N3 C7 1.322(3)
N3 C5 1.358(3)
O9 H9C 0.8400
O9 C33 1.458(5)
N10 C17 1.354(4)
N10 C16 1.315(3)
O6 C31 1.215(5)
N14 N13 1.382(3)
N14 C22 1.276(4)
N16 H16 0.8800
N16 C7 1.323(3)
N16 C28 1.460(3)
F6 C29 1.322(4)
N6 C8 1.270(4)
N15 H15 0.8800
N15 C26 1.331(4)
N15 C25 1.450(4)
N13 H13 0.8800
N13 C16 1.336(4)
N7 H7 0.8800
N7 C12 1.324(4)
N7 C11 1.456(4)
N12 C17 1.341(3)
N12 C18 1.463(4)
N12 C21 1.467(4)
O7 C30 1.232(4)
N4 C5 1.341(3)
N4 C2 1.469(3)
N4 C3 1.462(4)
F3 C32 1.331(5)
C12 C13 1.513(4)
O11 H11C 0.8701
O11 H11D 0.8698
C14 H14A 0.9900
C14 H14B 0.9900
C14 C13 1.519(4)
F4 C29 1.321(4)
C11 H11A 0.9900
C11 H11B 0.9900
C11 C10 1.522(4)
C13 H13A 0.9900
C13 H13B 0.9900
C2 H2A 0.9900
C2 H2B 0.9900
C2 C1 1.520(4)
C26 C27 1.512(4)
C8 H8A 0.9500
C8 C9 1.493(4)
C28 H28A 0.9900
C28 H28B 0.9900
C28 C27 1.516(4)
C22 H22 0.9500
C22 C23 1.494(4)
C18 H18A 0.9900
C18 H18B 0.9900
C18 C19 1.518(4)
O10 C34 1.371(5)
O10 H10 1.03(4)
C1 H1A 0.9900
C1 H1B 0.9900
C25 H25A 0.9900
C25 H25B 0.9900
C25 C24 1.531(4)
C23 H23A 0.9900
C23 H23B 0.9900
C23 C24 1.526(4)
C9 H9A 0.9900
C9 H9B 0.9900
C9 C10 1.527(4)
C27 H27A 0.9900
C27 H27B 0.9900
C10 H10A 0.9900
C10 H10B 0.9900
C4 H4A 0.9900
C4 H4B 0.9900
C4 C3 1.518(4)
C21 H21A 0.9900
C21 H21B 0.9900
C21 C20 1.509(4)
C3 H3A 0.9900
C3 H3B 0.9900
C24 H24A 0.9900
C24 H24B 0.9900
C20 H20A 0.9900
C20 H20B 0.9900
F1 C32 1.299(5)
C19 H19A 0.9900
C19 H19B 0.9900
C30 C29 1.550(5)
F5 C29 1.296(5)
F2 C32 1.346(6)
O5 C31 1.266(6)
C34 H34A 0.9800
C34 H34B 0.9800
C34 H34C 0.9800
C32 C31 1.538(6)
C33 H33A 0.9800
C33 H33B 0.9800
C33 H33C 0.9800

loop_
_geom_hbond_atom_site_label_D
_geom_hbond_atom_site_label_H
_geom_hbond_atom_site_label_A
_geom_hbond_distance_DH
_geom_hbond_distance_HA
_geom_hbond_distance_DA
_geom_hbond_angle_DHA
_geom_hbond_site_symmetry_A
_geom_hbond_publ_flag
N9 H9 O2 0.88 2.01 2.789(3) 147.1 . yes
N1 H1 O3 0.88 2.13 2.877(3) 142.7 . yes
N5 H5 O9 0.88 1.95 2.814(3) 167.1 1_556 yes
N8 H8 O2 0.88 2.03 2.828(3) 149.7 . yes
O9 H9C O5 0.84 1.74 2.581(5) 174.8 . yes
N16 H16 O3 0.88 1.98 2.771(3) 148.9 . yes
N15 H15 O7 0.88 2.16 2.989(3) 157.2 2_656 yes
N13 H13 O6 0.88 1.89 2.764(3) 169.6 . yes
N13 H13 F1 0.88 2.64 3.194(4) 122.1 . yes
N7 H7 O8 0.88 1.97 2.842(3) 171.8 2_766 yes
C11 H11B N6 0.99 2.55 3.130(4) 117.0 . yes
C13 H13A N11 0.99 2.56 3.140(4) 117.4 . yes
C2 H2A O3 0.99 2.66 3.547(3) 149.3 2_667 yes
C8 H8A O9 0.95 2.60 3.368(4) 138.0 1_556 yes
C28 H28A O5 0.99 2.58 3.083(5) 111.4 2_666 yes
C28 H28B N2 0.99 2.62 3.485(3) 146.0 2_667 yes
C18 H18B O4 0.99 2.53 3.507(4) 169.4 2_776 yes
C1 H1A O1 0.99 2.64 3.436(4) 137.3 2_657 yes
C1 H1B O11 0.99 2.60 3.527(5) 155.9 1_556 yes
C25 H25A O10 0.99 2.61 3.406(5) 137.5 2_656 yes
C25 H25B N14 0.99 2.58 3.149(4) 116.4 . yes
C23 H23B O10 0.99 2.60 3.331(4) 130.6 . yes
C9 H9B F4 0.99 2.52 3.259(4) 130.8 1_566 yes
C27 H27A N3 0.99 2.62 3.182(4) 116.3 . yes
C27 H27A O7 0.99 2.53 3.243(4) 128.6 2_656 yes
C21 H21B F2 0.99 2.59 3.304(5) 129.0 . yes
O10 H10 O11 1.03(4) 1.74(4) 2.732(5) 159(3) . yes
